data_4085592
loop_
_publ_author_name
'Simpson, Peter V.'
'Brown, David H.'
'Skelton, Brian W.'
'White, Allan H.'
'Baker, Murray V.'

_publ_section_title
;
 New Structural Motifs Resulting from Internal Constraints in Chelating
 Bis(NHC) Ligands: A Dinuclear Ruthenium(II) Complex Featuring an
 \h2-Arene Binding Mode and a Remarkable New Tetrameric Silver(I) Halide
 Form
;
_journal_issue 11
_journal_name_full Organometallics
_journal_page_first 2508
_journal_paper_doi 10.1021/om5012165
_journal_volume 34
_journal_year 2015
_chemical_formula_moiety 'C80 H108 Ag4 Br4 N8 O8, C2 H3 N'
_chemical_formula_sum 'C82 H111 Ag4 Br4 N9 O8'
_chemical_formula_weight 2101.92
_chemical_name_systematic
;
 ?
;
_space_group_IT_number 14
_symmetry_cell_setting monoclinic
_symmetry_space_group_name_Hall '-P 2yn'
_symmetry_space_group_name_H-M 'P 1 21/n 1'
_atom_sites_solution_hydrogens geom
_atom_sites_solution_primary direct
_atom_sites_solution_secondary difmap
_audit_creation_date 2014-06-02T13:41:38-00:00
_audit_creation_method 'WinGX routine CIF_UPDATE'
_cell_angle_alpha 90
_cell_angle_beta 91.9280(10)
_cell_angle_gamma 90
_cell_formula_units_Z 4
_cell_length_a 14.66770(10)
_cell_length_b 35.8151(3)
_cell_length_c 17.1801(2)
_cell_measurement_reflns_used 36526
_cell_measurement_temperature 100(2)
_cell_measurement_theta_max 67.0503
_cell_measurement_theta_min 2.5683
_cell_volume 9020.03(14)
_computing_cell_refinement
;
        CrysAlisPro, Oxford Diffraction Ltd.,
        Version 1.171.33.52 (release 06-11-2009 CrysAlis171 .NET)
        (compiled Nov  6 2009,16:24:50)
;
_computing_data_collection
;
        CrysAlisPro, Oxford Diffraction Ltd.,
        Version 1.171.33.52 (release 06-11-2009 CrysAlis171 .NET)
        (compiled Nov  6 2009,16:24:50)
;
_computing_data_reduction
;
        CrysAlisPro, Oxford Diffraction Ltd.,
        Version 1.171.33.52 (release 06-11-2009 CrysAlis171 .NET)
        (compiled Nov  6 2009,16:24:50)
;
_computing_molecular_graphics 'Diamond (Brandenburg, K., (1999)'
_computing_publication_material 'WinGX Farrugia, L. J. (1999)'
_computing_structure_refinement 'SHELXL-97 (Sheldrick, 2008)'
_diffrn_ambient_temperature 100(2)
_diffrn_detector_area_resol_mean 10.4738
_diffrn_measured_fraction_theta_full 0.983
_diffrn_measured_fraction_theta_max 0.983
_diffrn_measurement_device_type 'Oxford Diffraction Gemini diffractometer'
_diffrn_orient_matrix_UB_11 -0.1039812799
_diffrn_orient_matrix_UB_12 0.0008240046
_diffrn_orient_matrix_UB_13 -0.0157406239
_diffrn_orient_matrix_UB_21 0.0142813607
_diffrn_orient_matrix_UB_22 0.0186648911
_diffrn_orient_matrix_UB_23 -0.0797926907
_diffrn_orient_matrix_UB_31 0.0048018867
_diffrn_orient_matrix_UB_32 -0.0387200889
_diffrn_orient_matrix_UB_33 -0.038574845
_diffrn_radiation_monochromator graphite
_diffrn_radiation_type CuK\a
_diffrn_radiation_wavelength 1.54178
_diffrn_reflns_av_R_equivalents 0.0415
_diffrn_reflns_av_unetI/netI 0.0242
_diffrn_reflns_limit_h_max 17
_diffrn_reflns_limit_h_min -17
_diffrn_reflns_limit_k_max 32
_diffrn_reflns_limit_k_min -42
_diffrn_reflns_limit_l_max 19
_diffrn_reflns_limit_l_min -20
_diffrn_reflns_number 87468
_diffrn_reflns_theta_full 67.13
_diffrn_reflns_theta_max 67.13
_diffrn_reflns_theta_min 2.85
_exptl_absorpt_coefficient_mu 9.376
_exptl_absorpt_correction_T_max 0.535
_exptl_absorpt_correction_T_min 0.231
_exptl_absorpt_correction_type analytical
_exptl_absorpt_process_details
;
       CrysAlisPro, Oxford Diffraction Ltd.

;
_exptl_crystal_colour colourless
_exptl_crystal_density_diffrn 1.548
_exptl_crystal_density_method 'not measured'
_exptl_crystal_description slab
_exptl_crystal_F_000 4232
_exptl_crystal_size_max 0.29
_exptl_crystal_size_mid 0.18
_exptl_crystal_size_min 0.08
_refine_diff_density_max 2.696
_refine_diff_density_min -0.875
_refine_diff_density_rms 0.131
_refine_ls_extinction_method none
_refine_ls_goodness_of_fit_ref 1.054
_refine_ls_hydrogen_treatment constr
_refine_ls_matrix_type full
_refine_ls_number_parameters 977
_refine_ls_number_reflns 15885
_refine_ls_number_restraints 43
_refine_ls_restrained_S_all 1.06
_refine_ls_R_factor_all 0.0679
_refine_ls_R_factor_gt 0.0602
_refine_ls_shift/su_max 0.048
_refine_ls_shift/su_mean 0.001
_refine_ls_structure_factor_coef Fsqd
_refine_ls_weighting_details 'calc w=1/[\s^2^(Fo^2^)+(0.0609P)^2^+71.5194P] where P=(Fo^2^+2Fc^2^)/3'
_refine_ls_weighting_scheme calc
_refine_ls_wR_factor_gt 0.1528
_refine_ls_wR_factor_ref 0.157
_reflns_number_gt 13527
_reflns_number_total 15885
_reflns_threshold_expression >2\s(I)
_cod_data_source_file om5012165_si_002.cif
_cod_data_source_block ps290a
_cod_depositor_comments 'Adding full bibliography for 4085592--4085594.cif.'
_cod_original_sg_symbol_Hall '-p 2yn'
_cod_database_code 4085592

loop_
_symmetry_equiv_pos_as_xyz
'x, y, z'
'-x+1/2, y+1/2, -z+1/2'
'-x, -y, -z'
'x-1/2, -y-1/2, z-1/2'

loop_
_atom_site_label
_atom_site_type_symbol
_atom_site_fract_x
_atom_site_fract_y
_atom_site_fract_z
_atom_site_U_iso_or_equiv
_atom_site_adp_type
_atom_site_occupancy
_atom_site_symmetry_multiplicity
_atom_site_calc_flag
_atom_site_refinement_flags
_atom_site_disorder_assembly
_atom_site_disorder_group
Ag0 Ag 0.79129(4) 0.347775(19) 0.50871(4) 0.05431(17) Uani 1 1 d . . .
Ag1 Ag 0.98872(3) 0.334266(14) 0.48409(3) 0.04000(14) Uani 1 1 d . . .
Ag2 Ag 0.59925(4) 0.399288(16) 0.47734(4) 0.04651(15) Uani 1 1 d . . .
Ag3 Ag 0.59202(3) 0.313197(16) 0.49016(3) 0.04399(14) Uani 1 1 d . . .
Br1 Br 0.63731(5) 0.35225(2) 0.61061(5) 0.0481(2) Uani 1 1 d . . .
Br2 Br 0.70405(5) 0.37285(2) 0.37269(5) 0.04327(18) Uani 1 1 d . . .
Br3 Br 0.76582(5) 0.27497(2) 0.49204(5) 0.04430(19) Uani 1 1 d . . .
Br4 Br 0.90456(6) 0.39834(2) 0.56079(6) 0.0551(2) Uani 1 1 d . . .
C1 C 0.9399(6) 0.4061(2) 0.3408(5) 0.053(2) Uani 1 1 d . . .
H1A H 0.9388 0.407 0.3977 0.08 Uiso 1 1 calc R . .
H1B H 0.8865 0.4192 0.3185 0.08 Uiso 1 1 calc R . .
H1C H 0.9956 0.4181 0.3233 0.08 Uiso 1 1 calc R . .
N21 N 0.9381(4) 0.36719(17) 0.3151(4) 0.0460(15) Uani 1 1 d . . .
C22 C 0.9533(5) 0.33828(19) 0.3654(4) 0.0393(16) Uani 1 1 d . . .
N23 N 0.9437(4) 0.30692(16) 0.3189(4) 0.0388(13) Uani 1 1 d . . .
C23A C 0.9234(5) 0.3161(2) 0.2426(5) 0.0460(18) Uani 1 1 d . . .
C24 C 0.9070(5) 0.2944(2) 0.1744(5) 0.0484(19) Uani 1 1 d . . .
O24 O 0.9138(4) 0.25714(15) 0.1818(3) 0.0478(12) Uani 1 1 d . . .
C241 C 0.8799(6) 0.2344(3) 0.1183(5) 0.053(2) Uani 1 1 d . . .
H24A H 0.9159 0.239 0.0714 0.064 Uiso 1 1 calc R . .
H24B H 0.8153 0.2406 0.1056 0.064 Uiso 1 1 calc R . .
C242 C 0.8883(5) 0.1948(2) 0.1427(5) 0.052(2) Uani 1 1 d . . .
H24C H 0.8569 0.1914 0.1923 0.062 Uiso 1 1 calc R . .
H24D H 0.9536 0.1889 0.1523 0.062 Uiso 1 1 calc R . .
C243 C 0.8483(6) 0.1679(3) 0.0827(6) 0.073(3) Uani 1 1 d . . .
H24E H 0.7824 0.1732 0.0749 0.088 Uiso 1 1 calc R . .
H24F H 0.8777 0.1723 0.0325 0.088 Uiso 1 1 calc R . .
C244 C 0.8599(7) 0.1282(3) 0.1045(9) 0.102(5) Uani 1 1 d . . .
H24G H 0.925 0.1222 0.1087 0.154 Uiso 1 1 calc R . .
H24H H 0.8303 0.1124 0.0644 0.154 Uiso 1 1 calc R . .
H24I H 0.8319 0.1237 0.1546 0.154 Uiso 1 1 calc R . .
C25 C 0.8863(7) 0.3134(3) 0.1065(5) 0.063(2) Uani 1 1 d . . .
H25 H 0.873 0.2997 0.0602 0.076 Uiso 1 1 calc R . .
C26 C 0.8846(9) 0.3533(3) 0.1040(6) 0.079(3) Uani 1 1 d . . .
H26 H 0.8735 0.3655 0.0556 0.095 Uiso 1 1 calc R . .
C27 C 0.8985(7) 0.3739(3) 0.1696(6) 0.065(2) Uani 1 1 d . . .
O27 O 0.8978(6) 0.41247(19) 0.1732(4) 0.085(2) Uani 1 1 d . . .
C271 C 0.8757(10) 0.4322(3) 0.1020(7) 0.090(4) Uani 1 1 d . . .
H27A H 0.8144 0.4248 0.0815 0.108 Uiso 1 1 calc R . .
H27B H 0.9208 0.4264 0.0622 0.108 Uiso 1 1 calc R . .
C272 C 0.8778(9) 0.4736(3) 0.1215(8) 0.089(4) Uani 1 1 d . A .
H27C H 0.8574 0.488 0.075 0.107 Uiso 1 1 calc R . .
H27D H 0.8345 0.4786 0.1632 0.107 Uiso 1 1 calc R . .
C273 C 0.9678(10) 0.4863(4) 0.1468(10) 0.108(4) Uani 1 1 d D . .
H27E H 0.9942 0.4694 0.1871 0.13 Uiso 0.631(7) 1 calc PR A 1
H27F H 0.9645 0.5118 0.1689 0.13 Uiso 0.631(7) 1 calc PR A 1
H27J H 1.0086 0.4879 0.1022 0.13 Uiso 0.369(7) 1 d PR A 2
H27K H 0.9952 0.4691 0.1861 0.13 Uiso 0.369(7) 1 d PR A 2
C274 C 1.029(2) 0.4862(11) 0.0703(17) 0.179(12) Uiso 0.631(7) 1 d PD A 1
H27G H 1.0452 0.4604 0.057 0.269 Uiso 0.631(7) 1 calc PR A 1
H27H H 1.0855 0.5005 0.081 0.269 Uiso 0.631(7) 1 calc PR A 1
H27I H 0.9951 0.4976 0.0266 0.269 Uiso 0.631(7) 1 calc PR A 1
C275 C 0.952(4) 0.5273(12) 0.184(3) 0.179(12) Uiso 0.369(7) 1 d PD A 2
H27L H 0.9307 0.5446 0.1431 0.269 Uiso 0.369(7) 1 calc PR A 2
H27M H 1.0089 0.5364 0.208 0.269 Uiso 0.369(7) 1 calc PR A 2
H27N H 0.9053 0.5256 0.2238 0.269 Uiso 0.369(7) 1 calc PR A 2
C27A C 0.9189(6) 0.3551(2) 0.2397(5) 0.051(2) Uani 1 1 d . . .
C2 C 0.9507(5) 0.26885(19) 0.3525(4) 0.0399(16) Uani 1 1 d . . .
H2A H 0.9223 0.2509 0.3152 0.048 Uiso 1 1 calc R . .
H2B H 0.9159 0.268 0.4008 0.048 Uiso 1 1 calc R . .
C31 C 1.0810(5) 0.24490(18) 0.4440(5) 0.0394(16) Uani 1 1 d . . .
C32 C 1.0488(4) 0.25666(18) 0.3712(4) 0.0367(15) Uani 1 1 d . . .
C33 C 1.1076(5) 0.2560(2) 0.3087(5) 0.0454(17) Uani 1 1 d . . .
H33 H 1.086 0.2639 0.2586 0.054 Uiso 1 1 calc R . .
C34 C 1.1967(5) 0.2440(2) 0.3192(5) 0.051(2) Uani 1 1 d . . .
H34 H 1.2365 0.2441 0.2767 0.061 Uiso 1 1 calc R . .
C35 C 1.2276(5) 0.2319(2) 0.3910(6) 0.054(2) Uani 1 1 d . . .
H35 H 1.2885 0.2232 0.3981 0.064 Uiso 1 1 calc R . .
C36 C 1.1710(5) 0.23248(19) 0.4526(5) 0.0449(18) Uani 1 1 d . . .
H36 H 1.1933 0.2242 0.5022 0.054 Uiso 1 1 calc R . .
C3 C 1.0250(5) 0.24442(19) 0.5159(4) 0.0412(16) Uani 1 1 d . . .
H3A H 0.9627 0.2535 0.5024 0.049 Uiso 1 1 calc R . .
H3B H 1.0199 0.2184 0.5348 0.049 Uiso 1 1 calc R . .
N41 N 1.0655(4) 0.26792(16) 0.5785(4) 0.0402(13) Uani 1 1 d . . .
C42 C 1.0588(5) 0.30602(19) 0.5765(4) 0.0381(16) Uani 1 1 d . . .
N43 N 1.1025(4) 0.31803(16) 0.6413(4) 0.0401(13) Uani 1 1 d . . .
C43A C 1.1375(5) 0.2887(2) 0.6864(4) 0.0407(16) Uani 1 1 d . . .
C44 C 1.1862(5) 0.2876(2) 0.7573(5) 0.0457(18) Uani 1 1 d . . .
O44 O 1.2061(4) 0.32128(16) 0.7924(3) 0.0546(14) Uani 1 1 d . . .
C441 C 1.2647(7) 0.3206(3) 0.8608(5) 0.063(2) Uani 1 1 d . . .
H44A H 1.3246 0.3097 0.8488 0.075 Uiso 1 1 calc R . .
H44B H 1.2372 0.3053 0.902 0.075 Uiso 1 1 calc R . .
C442 C 1.2759(12) 0.3602(4) 0.8873(7) 0.111(6) Uani 1 1 d D A .
H44C H 1.3001 0.3753 0.8444 0.133 Uiso 1 1 calc R . .
H44D H 1.3207 0.3611 0.9316 0.133 Uiso 1 1 calc R . .
C443 C 1.1805(16) 0.3779(4) 0.9137(10) 0.149(8) Uani 1 1 d D . .
H44E H 1.1379 0.3763 0.8679 0.179 Uiso 0.631(7) 1 calc PR A 1
H44F H 1.1565 0.3608 0.9535 0.179 Uiso 0.631(7) 1 calc PR A 1
H44J H 1.1514 0.3628 0.9543 0.179 Uiso 0.369(7) 1 d PR A 2
H44K H 1.137 0.3819 0.8691 0.179 Uiso 0.369(7) 1 d PR A 2
C444 C 1.172(2) 0.4160(7) 0.9449(19) 0.142(9) Uiso 0.631(7) 1 d PD A 1
H44G H 1.1077 0.4208 0.9568 0.213 Uiso 0.631(7) 1 calc PR A 1
H44H H 1.1913 0.4341 0.9062 0.213 Uiso 0.631(7) 1 calc PR A 1
H44I H 1.2098 0.4185 0.9926 0.213 Uiso 0.631(7) 1 calc PR A 1
C445 C 1.222(3) 0.4167(10) 0.948(3) 0.142(9) Uiso 0.369(7) 1 d PD A 2
H44L H 1.1724 0.432 0.9674 0.213 Uiso 0.369(7) 1 calc PR A 2
H44M H 1.2519 0.4301 0.906 0.213 Uiso 0.369(7) 1 calc PR A 2
H44N H 1.2664 0.4113 0.99 0.213 Uiso 0.369(7) 1 calc PR A 2
C45 C 1.2088(5) 0.2531(2) 0.7865(5) 0.0469(18) Uani 1 1 d . . .
H45 H 1.2417 0.2514 0.8349 0.056 Uiso 1 1 calc R . .
C46 C 1.1845(5) 0.2203(2) 0.7464(5) 0.0462(18) Uani 1 1 d . . .
H46 H 1.2011 0.1968 0.7687 0.055 Uiso 1 1 calc R . .
C47 C 1.1376(5) 0.2210(2) 0.6764(4) 0.0418(16) Uani 1 1 d . . .
O47 O 1.1128(4) 0.19022(14) 0.6321(3) 0.0504(13) Uani 1 1 d . . .
C471 C 1.1408(7) 0.1546(2) 0.6630(5) 0.059(2) Uani 1 1 d D A .
H47A H 1.1088 0.1491 0.7116 0.071 Uiso 1 1 calc R . .
H47B H 1.2073 0.1544 0.6747 0.071 Uiso 1 1 calc R . .
C472 C 1.1155(9) 0.1252(3) 0.5996(8) 0.086(3) Uani 1 1 d D . .
H47C H 1.1378 0.1339 0.549 0.103 Uiso 0.631(7) 1 calc PR A 1
H47D H 1.1468 0.1014 0.6127 0.103 Uiso 0.631(7) 1 calc PR A 1
H47J H 1.1266 0.1002 0.6227 0.103 Uiso 0.369(7) 1 d PR A 2
H47K H 1.049 0.1272 0.5885 0.103 Uiso 0.369(7) 1 d PR A 2
C473 C 1.0196(15) 0.1186(5) 0.5921(15) 0.123(9) Uani 0.631(7) 1 d PD A 1
H47E H 0.9863 0.142 0.5799 0.148 Uiso 0.631(7) 1 calc PR A 1
H47F H 0.9962 0.1079 0.6406 0.148 Uiso 0.631(7) 1 calc PR A 1
C474 C 1.009(2) 0.0904(7) 0.5238(15) 0.156(14) Uani 0.631(7) 1 d PD A 1
H47G H 1.0449 0.0989 0.48 0.233 Uiso 0.631(7) 1 calc PR A 1
H47H H 0.9446 0.0886 0.5072 0.233 Uiso 0.631(7) 1 calc PR A 1
H47I H 1.031 0.0658 0.541 0.233 Uiso 0.631(7) 1 calc PR A 1
C475 C 1.159(2) 0.1261(9) 0.5269(15) 0.090(9) Uiso 0.369(7) 1 d PD A 2
H47L H 1.2258 0.1278 0.5367 0.108 Uiso 0.369(7) 1 calc PR A 2
H47M H 1.1394 0.1488 0.4982 0.108 Uiso 0.369(7) 1 calc PR A 2
C476 C 1.138(3) 0.0912(9) 0.4750(17) 0.096(10) Uiso 0.369(7) 1 d PD A 2
H47N H 1.1447 0.0685 0.5065 0.144 Uiso 0.369(7) 1 calc PR A 2
H47O H 1.18 0.0904 0.4321 0.144 Uiso 0.369(7) 1 calc PR A 2
H47P H 1.0749 0.0928 0.4538 0.144 Uiso 0.369(7) 1 calc PR A 2
C47A C 1.1137(5) 0.2563(2) 0.6453(4) 0.0407(16) Uani 1 1 d . . .
C4 C 1.1139(6) 0.3578(2) 0.6598(5) 0.0499(19) Uani 1 1 d . . .
H4A H 1.1776 0.3651 0.6534 0.075 Uiso 1 1 calc R . .
H4B H 1.0971 0.3623 0.7137 0.075 Uiso 1 1 calc R . .
H4C H 1.0744 0.3727 0.6246 0.075 Uiso 1 1 calc R . .
C5 C 0.5205(6) 0.4493(2) 0.6350(5) 0.056(2) Uani 1 1 d . . .
H5A H 0.4779 0.4401 0.6734 0.085 Uiso 1 1 calc R . .
H5B H 0.5475 0.4729 0.6533 0.085 Uiso 1 1 calc R . .
H5C H 0.5688 0.4308 0.6282 0.085 Uiso 1 1 calc R . .
N61 N 0.4720(4) 0.45530(16) 0.5614(4) 0.0431(14) Uani 1 1 d . . .
C62 C 0.4874(5) 0.43637(18) 0.4958(5) 0.0399(17) Uani 1 1 d . . .
N63 N 0.4276(4) 0.44948(16) 0.4409(4) 0.0401(13) Uani 1 1 d . . .
C63A C 0.3727(5) 0.47714(19) 0.4725(5) 0.0441(18) Uani 1 1 d . . .
C64 C 0.3048(5) 0.5008(2) 0.4376(6) 0.052(2) Uani 1 1 d . . .
O64 O 0.2867(4) 0.49721(17) 0.3603(4) 0.0658(17) Uani 1 1 d . . .
C641 C 0.2226(8) 0.5236(3) 0.3241(7) 0.087(3) Uani 1 1 d D A .
H64A H 0.2422 0.5495 0.3351 0.104 Uiso 1 1 calc R . .
H64B H 0.1608 0.5199 0.3443 0.104 Uiso 1 1 calc R . .
C642 C 0.2223(12) 0.5161(5) 0.2391(8) 0.142(7) Uani 1 1 d D . .
H64C H 0.194 0.4913 0.2306 0.171 Uiso 0.631(7) 1 calc PR A 1
H64D H 0.181 0.5346 0.2137 0.171 Uiso 0.631(7) 1 calc PR A 1
H64J H 0.1713 0.5317 0.2185 0.171 Uiso 0.369(7) 1 d PR A 2
H64K H 0.2783 0.5289 0.2224 0.171 Uiso 0.369(7) 1 d PR A 2
C643 C 0.3066(14) 0.5164(6) 0.1969(11) 0.095(6) Uiso 0.631(7) 1 d PD A 1
H64E H 0.3481 0.4976 0.2211 0.113 Uiso 0.631(7) 1 calc PR A 1
H64F H 0.3357 0.5411 0.205 0.113 Uiso 0.631(7) 1 calc PR A 1
C644 C 0.301(2) 0.5091(9) 0.1117(13) 0.137(10) Uiso 0.631(7) 1 d PD A 1
H64N H 0.259 0.5269 0.0864 0.206 Uiso 0.631(7) 1 calc PR A 1
H64O H 0.2794 0.4836 0.1022 0.206 Uiso 0.631(7) 1 calc PR A 1
H64P H 0.362 0.512 0.0902 0.206 Uiso 0.631(7) 1 calc PR A 1
C645 C 0.218(4) 0.4866(12) 0.194(2) 0.17(2) Uiso 0.369(7) 1 d PD A 2
H64L H 0.1566 0.4755 0.1978 0.201 Uiso 0.369(7) 1 calc PR A 2
H64M H 0.2626 0.4681 0.215 0.201 Uiso 0.369(7) 1 calc PR A 2
C646 C 0.237(3) 0.4932(13) 0.1071(18) 0.130(15) Uiso 0.369(7) 1 d PD A 2
H64G H 0.2031 0.4748 0.0753 0.196 Uiso 0.369(7) 1 calc PR A 2
H64H H 0.3024 0.4905 0.0987 0.196 Uiso 0.369(7) 1 calc PR A 2
H64I H 0.2172 0.5184 0.092 0.196 Uiso 0.369(7) 1 calc PR A 2
C65 C 0.2645(5) 0.5257(2) 0.4882(6) 0.056(2) Uani 1 1 d . . .
H65 H 0.2178 0.5418 0.4683 0.067 Uiso 1 1 calc R . .
C66 C 0.2897(6) 0.5279(2) 0.5664(6) 0.060(2) Uani 1 1 d . . .
H66 H 0.259 0.5451 0.5984 0.072 Uiso 1 1 calc R . .
C67 C 0.3582(6) 0.5059(2) 0.5995(6) 0.054(2) Uani 1 1 d . . .
O67 O 0.3920(5) 0.50720(17) 0.6737(4) 0.0689(18) Uani 1 1 d . . .
C671 C 0.3406(8) 0.5285(3) 0.7284(6) 0.075(3) Uani 1 1 d D A .
H67A H 0.2754 0.5213 0.7249 0.09 Uiso 1 1 calc R . .
H67B H 0.3454 0.5555 0.7172 0.09 Uiso 1 1 calc R . .
C672 C 0.3798(9) 0.5201(4) 0.8071(7) 0.104(4) Uani 1 1 d D . .
H67C H 0.3521 0.5369 0.8454 0.124 Uiso 0.631(7) 1 calc PR A 1
H67D H 0.4462 0.5251 0.8078 0.124 Uiso 0.631(7) 1 calc PR A 1
H67J H 0.3463 0.535 0.8453 0.124 Uiso 0.369(7) 1 d PR A 2
H67K H 0.3682 0.4934 0.8184 0.124 Uiso 0.369(7) 1 d PR A 2
C673 C 0.3644(16) 0.4804(6) 0.8310(11) 0.098(6) Uiso 0.631(7) 1 d PD A 1
H67E H 0.2983 0.4747 0.8281 0.118 Uiso 0.631(7) 1 calc PR A 1
H67F H 0.3955 0.4633 0.7951 0.118 Uiso 0.631(7) 1 calc PR A 1
C674 C 0.401(2) 0.4744(9) 0.9119(15) 0.159(12) Uiso 0.631(7) 1 d PD A 1
H67G H 0.4635 0.4836 0.9166 0.239 Uiso 0.631(7) 1 calc PR A 1
H67H H 0.3995 0.4477 0.9242 0.239 Uiso 0.631(7) 1 calc PR A 1
H67I H 0.3627 0.488 0.9484 0.239 Uiso 0.631(7) 1 calc PR A 1
C675 C 0.4770(18) 0.5271(10) 0.8201(18) 0.093(10) Uiso 0.369(7) 1 d PD A 2
H67L H 0.4879 0.5542 0.8136 0.111 Uiso 0.369(7) 1 calc PR A 2
H67M H 0.5103 0.514 0.779 0.111 Uiso 0.369(7) 1 calc PR A 2
C676 C 0.518(3) 0.5156(14) 0.897(2) 0.135(16) Uiso 0.369(7) 1 d PD A 2
H67N H 0.4731 0.5008 0.9252 0.203 Uiso 0.369(7) 1 calc PR A 2
H67O H 0.5338 0.5379 0.9278 0.203 Uiso 0.369(7) 1 calc PR A 2
H67P H 0.5724 0.5006 0.8894 0.203 Uiso 0.369(7) 1 calc PR A 2
C67A C 0.4004(5) 0.48043(18) 0.5481(5) 0.0462(19) Uani 1 1 d . . .
C6 C 0.4110(5) 0.4301(2) 0.3656(5) 0.0457(17) Uani 1 1 d . . .
H6A H 0.4689 0.4194 0.3477 0.055 Uiso 1 1 calc R . .
H6B H 0.3884 0.4482 0.326 0.055 Uiso 1 1 calc R . .
C71 C 0.3638(5) 0.3611(2) 0.3646(4) 0.0420(17) Uani 1 1 d . . .
C72 C 0.3409(5) 0.3991(2) 0.3747(5) 0.0479(19) Uani 1 1 d . . .
C73 C 0.2528(6) 0.4080(2) 0.3949(6) 0.065(3) Uani 1 1 d . . .
H73 H 0.2364 0.4335 0.4002 0.078 Uiso 1 1 calc R . .
C74 C 0.1886(6) 0.3808(3) 0.4073(7) 0.077(3) Uani 1 1 d . . .
H74 H 0.1285 0.3876 0.4206 0.093 Uiso 1 1 calc R . .
C75 C 0.2110(5) 0.3443(3) 0.4006(6) 0.065(3) Uani 1 1 d . . .
H75 H 0.1673 0.3255 0.4111 0.078 Uiso 1 1 calc R . .
C76 C 0.2975(5) 0.3342(2) 0.3785(5) 0.0470(19) Uani 1 1 d . . .
H76 H 0.3119 0.3086 0.3727 0.056 Uiso 1 1 calc R . .
C7 C 0.4577(5) 0.3502(2) 0.3395(5) 0.0413(16) Uani 1 1 d . . .
H7A H 0.4674 0.3605 0.2869 0.05 Uiso 1 1 calc R . .
H7B H 0.5037 0.3615 0.3757 0.05 Uiso 1 1 calc R . .
N81 N 0.4719(4) 0.30989(18) 0.3376(4) 0.0433(14) Uani 1 1 d . . .
C82 C 0.5114(4) 0.2906(2) 0.3967(4) 0.0389(16) Uani 1 1 d . . .
N83 N 0.4998(4) 0.25376(17) 0.3763(4) 0.0433(14) Uani 1 1 d . . .
C83A C 0.4550(5) 0.2508(2) 0.3042(5) 0.050(2) Uani 1 1 d . . .
C84 C 0.4254(5) 0.2190(2) 0.2588(5) 0.053(2) Uani 1 1 d . . .
O84 O 0.4418(4) 0.18495(18) 0.2907(4) 0.0632(16) Uani 1 1 d . . .
C841 C 0.3969(7) 0.1540(3) 0.2496(6) 0.072(3) Uani 1 1 d . . .
H84A H 0.4209 0.1516 0.1966 0.087 Uiso 1 1 calc R . .
H84B H 0.3304 0.1586 0.2447 0.087 Uiso 1 1 calc R . .
C842 C 0.4154(8) 0.1198(3) 0.2946(6) 0.077(3) Uani 1 1 d . A .
H84C H 0.4823 0.1163 0.3 0.093 Uiso 1 1 calc R . .
H84D H 0.3902 0.0982 0.2648 0.093 Uiso 1 1 calc R . .
C843 C 0.3763(9) 0.1195(3) 0.3747(8) 0.093(4) Uani 1 1 d . . .
H84E H 0.3954 0.0959 0.4006 0.112 Uiso 0.631(7) 1 calc PR A 1
H84F H 0.405 0.1402 0.4049 0.112 Uiso 0.631(7) 1 calc PR A 1
H84J H 0.4062 0.1391 0.4071 0.112 Uiso 0.369(7) 1 d PR A 2
H84K H 0.3102 0.1252 0.3705 0.112 Uiso 0.369(7) 1 d PR A 2
C844 C 0.2752(12) 0.1229(5) 0.3811(11) 0.080(5) Uiso 0.631(7) 1 d P A 1
H84G H 0.2568 0.1489 0.3712 0.12 Uiso 0.631(7) 1 calc PR A 1
H84H H 0.2579 0.1157 0.4336 0.12 Uiso 0.631(7) 1 calc PR A 1
H84I H 0.2446 0.1066 0.3427 0.12 Uiso 0.631(7) 1 calc PR A 1
C845 C 0.389(3) 0.0859(12) 0.409(2) 0.112(12) Uiso 0.369(7) 1 d P A 2
H84L H 0.4542 0.0808 0.4157 0.168 Uiso 0.369(7) 1 calc PR A 2
H84M H 0.3598 0.0665 0.377 0.168 Uiso 0.369(7) 1 calc PR A 2
H84N H 0.3612 0.0862 0.4606 0.168 Uiso 0.369(7) 1 calc PR A 2
C85 C 0.3834(6) 0.2271(3) 0.1891(5) 0.063(3) Uani 1 1 d . . .
H85 H 0.365 0.2069 0.1565 0.075 Uiso 1 1 calc R . .
C86 C 0.3657(6) 0.2630(3) 0.1627(6) 0.070(3) Uani 1 1 d D . .
H86 H 0.3363 0.2665 0.1131 0.084 Uiso 1 1 calc R . .
C87 C 0.3901(6) 0.2940(3) 0.2074(5) 0.062(2) Uani 1 1 d D . .
O87 O 0.3741(5) 0.3294(2) 0.1875(4) 0.084(2) Uani 1 1 d D A .
C871 C 0.3184(11) 0.3358(5) 0.1189(7) 0.121(6) Uani 1 1 d D . .
H87A H 0.3475 0.3565 0.0906 0.146 Uiso 0.631(7) 1 calc PR A 1
H87B H 0.3241 0.3133 0.0861 0.146 Uiso 0.631(7) 1 calc PR A 1
H87J H 0.339 0.32 0.0757 0.146 Uiso 0.369(7) 1 d PR A 2
H87K H 0.3227 0.3623 0.1029 0.146 Uiso 0.369(7) 1 d PR A 2
C872 C 0.2296(17) 0.3438(9) 0.120(2) 0.170(12) Uiso 0.631(7) 1 d PD A 1
H87C H 0.1955 0.3234 0.1448 0.203 Uiso 0.631(7) 1 calc PR A 1
H87D H 0.2042 0.3475 0.0663 0.203 Uiso 0.631(7) 1 calc PR A 1
C873 C 0.224(2) 0.3813(10) 0.169(2) 0.184(16) Uiso 0.631(7) 1 d PD A 1
H87E H 0.2531 0.3781 0.2217 0.221 Uiso 0.631(7) 1 calc PR A 1
H87F H 0.2546 0.4022 0.1424 0.221 Uiso 0.631(7) 1 calc PR A 1
C874 C 0.128(2) 0.3879(9) 0.174(2) 0.154(11) Uiso 0.631(7) 1 d PD A 1
H87G H 0.1181 0.4117 0.2002 0.231 Uiso 0.631(7) 1 calc PR A 1
H87H H 0.1005 0.3676 0.2031 0.231 Uiso 0.631(7) 1 calc PR A 1
H87I H 0.1005 0.3888 0.1211 0.231 Uiso 0.631(7) 1 calc PR A 1
C875 C 0.215(2) 0.3256(13) 0.139(3) 0.170(12) Uiso 0.369(7) 1 d PD A 2
H87L H 0.1782 0.3254 0.0897 0.203 Uiso 0.369(7) 1 calc PR A 2
H87M H 0.2145 0.3 0.1606 0.203 Uiso 0.369(7) 1 calc PR A 2
C876 C 0.1701(16) 0.3522(6) 0.1966(13) 0.054(6) Uiso 0.369(7) 1 d PD A 2
H87N H 0.1062 0.3441 0.2025 0.065 Uiso 0.369(7) 1 calc PR A 2
H87O H 0.202 0.3496 0.2481 0.065 Uiso 0.369(7) 1 calc PR A 2
C877 C 0.170(5) 0.3926(10) 0.174(4) 0.154(11) Uiso 0.369(7) 1 d PD A 2
H87P H 0.1395 0.4073 0.2132 0.231 Uiso 0.369(7) 1 calc PR A 2
H87Q H 0.138 0.3957 0.1233 0.231 Uiso 0.369(7) 1 calc PR A 2
H87R H 0.2333 0.4013 0.1699 0.231 Uiso 0.369(7) 1 calc PR A 2
C87A C 0.4373(6) 0.2865(2) 0.2781(5) 0.0499(19) Uiso 1 1 d . . .
C8 C 0.5345(5) 0.2235(2) 0.4234(5) 0.053(2) Uani 1 1 d . . .
H8A H 0.5755 0.2333 0.4647 0.079 Uiso 1 1 calc R . .
H8B H 0.568 0.2061 0.3909 0.079 Uiso 1 1 calc R . .
H8C H 0.4836 0.2103 0.4468 0.079 Uiso 1 1 calc R . .
N101 N 0.016(2) 0.0899(7) 0.3131(12) 0.149(10) Uani 0.631(7) 1 d P A 1
C101 C 0.0281(15) 0.1210(6) 0.3116(12) 0.092(6) Uani 0.631(7) 1 d P A 1
C102 C 0.0537(11) 0.1586(4) 0.3132(8) 0.099(4) Uani 0.631(7) 1 d P A 1
H10A H 0.0928 0.1633 0.3595 0.149 Uiso 0.631(7) 1 calc PR A 1
H10B H -0.0009 0.1742 0.3149 0.149 Uiso 0.631(7) 1 calc PR A 1
H10C H 0.0872 0.1645 0.2663 0.149 Uiso 0.631(7) 1 calc PR A 1
N201 N -0.036(2) 0.1594(10) 0.4277(18) 0.103(9) Uani 0.369(7) 1 d P A 2
C201 C 0.013(2) 0.1583(7) 0.3755(15) 0.063(7) Uani 0.369(7) 1 d P A 2
C202 C 0.0537(11) 0.1586(4) 0.3132(8) 0.099(4) Uani 0.369(7) 1 d P A 2
H20A H 0.0094 0.1601 0.2693 0.149 Uiso 0.369(7) 1 calc PR A 2
H20B H 0.0896 0.1356 0.309 0.149 Uiso 0.369(7) 1 calc PR A 2
H20C H 0.0945 0.1802 0.3122 0.149 Uiso 0.369(7) 1 calc PR A 2

loop_
_atom_site_aniso_label
_atom_site_aniso_U_11
_atom_site_aniso_U_22
_atom_site_aniso_U_33
_atom_site_aniso_U_23
_atom_site_aniso_U_13
_atom_site_aniso_U_12
Ag0 0.0321(3) 0.0644(4) 0.0669(4) -0.0082(3) 0.0092(3) -0.0018(3)
Ag1 0.0304(3) 0.0339(3) 0.0561(3) 0.0017(2) 0.0078(2) -0.00010(19)
Ag2 0.0315(3) 0.0446(3) 0.0639(4) -0.0152(2) 0.0082(2) 0.0011(2)
Ag3 0.0302(3) 0.0498(3) 0.0522(3) 0.0004(2) 0.0053(2) -0.0002(2)
Br1 0.0375(4) 0.0615(5) 0.0457(4) -0.0058(4) 0.0079(3) 0.0078(3)
Br2 0.0339(4) 0.0425(4) 0.0541(5) -0.0083(3) 0.0120(3) 0.0005(3)
Br3 0.0300(4) 0.0542(4) 0.0490(4) -0.0006(3) 0.0053(3) 0.0086(3)
Br4 0.0416(4) 0.0486(5) 0.0753(6) -0.0174(4) 0.0027(4) 0.0089(3)
C1 0.050(5) 0.044(4) 0.067(5) 0.011(4) 0.021(4) 0.006(4)
N21 0.037(3) 0.039(3) 0.063(4) 0.005(3) 0.020(3) 0.005(3)
C22 0.029(3) 0.037(4) 0.052(4) 0.004(3) 0.013(3) 0.004(3)
N23 0.027(3) 0.039(3) 0.051(4) 0.003(3) 0.010(2) 0.003(2)
C23A 0.038(4) 0.044(4) 0.057(5) 0.005(3) 0.014(3) 0.007(3)
C24 0.043(4) 0.054(5) 0.050(5) 0.005(4) 0.020(3) 0.010(3)
O24 0.044(3) 0.050(3) 0.050(3) -0.005(2) 0.008(2) 0.010(2)
C241 0.041(4) 0.077(6) 0.043(4) -0.005(4) 0.009(3) 0.011(4)
C242 0.030(4) 0.069(5) 0.057(5) -0.024(4) 0.013(3) 0.011(4)
C243 0.034(4) 0.106(8) 0.079(7) -0.044(6) 0.017(4) -0.002(5)
C244 0.040(5) 0.072(7) 0.195(14) -0.063(8) 0.012(7) 0.007(5)
C25 0.075(6) 0.063(6) 0.053(5) -0.005(4) 0.023(4) 0.012(5)
C26 0.107(9) 0.074(7) 0.057(6) 0.016(5) 0.036(6) 0.020(6)
C27 0.081(7) 0.053(5) 0.061(6) 0.011(4) 0.027(5) 0.014(5)
O27 0.133(7) 0.053(4) 0.071(4) 0.020(3) 0.034(4) 0.012(4)
C271 0.110(10) 0.073(7) 0.089(8) 0.023(6) 0.032(7) 0.013(7)
C272 0.083(8) 0.076(7) 0.111(9) 0.031(7) 0.023(7) 0.009(6)
C273 0.097(10) 0.087(9) 0.140(13) 0.018(9) -0.006(9) 0.010(8)
C27A 0.046(4) 0.047(4) 0.061(5) 0.012(4) 0.028(4) 0.006(3)
C2 0.032(4) 0.036(4) 0.052(4) -0.002(3) 0.008(3) -0.001(3)
C31 0.035(4) 0.025(3) 0.058(5) -0.003(3) 0.006(3) -0.003(3)
C32 0.027(3) 0.027(3) 0.056(4) -0.005(3) 0.010(3) -0.003(3)
C33 0.041(4) 0.037(4) 0.059(5) -0.005(3) 0.012(3) 0.004(3)
C34 0.037(4) 0.045(4) 0.071(6) -0.015(4) 0.012(4) 0.005(3)
C35 0.029(4) 0.042(4) 0.090(7) -0.014(4) 0.000(4) 0.008(3)
C36 0.034(4) 0.031(4) 0.070(5) -0.006(3) 0.002(3) 0.005(3)
C3 0.037(4) 0.029(3) 0.058(5) 0.005(3) 0.005(3) -0.001(3)
N41 0.035(3) 0.036(3) 0.050(4) 0.004(3) 0.005(3) -0.001(2)
C42 0.028(3) 0.033(3) 0.054(4) 0.005(3) 0.013(3) 0.000(3)
N43 0.032(3) 0.036(3) 0.053(4) -0.002(3) 0.010(3) -0.003(2)
C43A 0.029(3) 0.043(4) 0.051(4) 0.002(3) 0.012(3) -0.002(3)
C44 0.034(4) 0.050(4) 0.054(5) -0.003(4) 0.015(3) -0.007(3)
O44 0.058(3) 0.057(3) 0.049(3) -0.005(3) 0.005(3) -0.008(3)
C441 0.057(5) 0.077(6) 0.054(5) -0.003(4) 0.004(4) -0.025(5)
C442 0.183(16) 0.092(9) 0.055(7) -0.005(6) -0.018(8) -0.067(10)
C443 0.27(3) 0.074(9) 0.104(11) -0.034(8) -0.031(14) 0.015(12)
C45 0.032(4) 0.061(5) 0.048(4) 0.006(4) 0.008(3) -0.005(3)
C46 0.031(4) 0.055(5) 0.053(5) 0.004(4) 0.010(3) 0.002(3)
C47 0.031(4) 0.046(4) 0.049(4) 0.008(3) 0.012(3) -0.004(3)
O47 0.053(3) 0.038(3) 0.060(3) 0.008(2) -0.004(3) -0.001(2)
C471 0.067(6) 0.042(4) 0.067(6) 0.015(4) -0.005(4) 0.000(4)
C472 0.091(8) 0.044(5) 0.122(10) 0.010(6) 0.001(7) 0.007(5)
C473 0.12(2) 0.051(10) 0.20(3) 0.022(13) 0.040(18) 0.018(11)
C474 0.22(3) 0.101(18) 0.14(2) -0.046(17) -0.09(2) 0.012(19)
C47A 0.026(3) 0.046(4) 0.050(4) -0.001(3) 0.013(3) -0.004(3)
C4 0.047(4) 0.040(4) 0.063(5) -0.008(4) 0.004(4) -0.004(3)
C5 0.066(6) 0.039(4) 0.065(5) -0.011(4) 0.014(4) -0.005(4)
N61 0.042(3) 0.029(3) 0.059(4) -0.007(3) 0.015(3) -0.008(2)
C62 0.033(4) 0.027(3) 0.061(5) -0.007(3) 0.021(3) -0.008(3)
N63 0.031(3) 0.031(3) 0.059(4) -0.008(3) 0.011(3) -0.002(2)
C63A 0.035(4) 0.028(3) 0.071(5) -0.009(3) 0.024(4) -0.006(3)
C64 0.039(4) 0.032(4) 0.086(6) -0.004(4) 0.021(4) -0.002(3)
O64 0.056(4) 0.051(3) 0.091(5) -0.008(3) 0.001(3) 0.017(3)
C641 0.078(7) 0.074(7) 0.108(9) 0.002(6) -0.003(6) 0.037(6)
C642 0.153(15) 0.166(16) 0.106(11) 0.008(11) -0.016(10) 0.108(14)
C65 0.039(4) 0.031(4) 0.099(7) -0.002(4) 0.028(4) -0.002(3)
C66 0.051(5) 0.032(4) 0.099(8) -0.014(4) 0.037(5) -0.006(4)
C67 0.049(5) 0.039(4) 0.076(6) -0.018(4) 0.033(4) -0.017(4)
O67 0.078(4) 0.054(4) 0.077(4) -0.025(3) 0.037(4) -0.005(3)
C671 0.091(7) 0.054(5) 0.084(7) -0.025(5) 0.050(6) -0.009(5)
C672 0.106(10) 0.124(11) 0.082(9) -0.043(8) 0.028(7) 0.008(8)
C67A 0.043(4) 0.023(3) 0.074(6) -0.009(3) 0.028(4) -0.009(3)
C6 0.037(4) 0.048(4) 0.053(5) -0.007(3) 0.012(3) 0.005(3)
C71 0.031(4) 0.049(4) 0.046(4) -0.013(3) 0.005(3) 0.006(3)
C72 0.034(4) 0.046(4) 0.064(5) -0.019(4) 0.000(3) 0.009(3)
C73 0.036(4) 0.049(5) 0.110(8) -0.036(5) 0.004(4) 0.006(4)
C74 0.027(4) 0.060(6) 0.146(10) -0.043(6) 0.015(5) -0.004(4)
C75 0.023(4) 0.056(5) 0.115(8) -0.033(5) 0.012(4) -0.005(3)
C76 0.027(4) 0.044(4) 0.071(5) -0.023(4) 0.008(3) -0.001(3)
C7 0.028(3) 0.043(4) 0.054(4) -0.009(3) 0.008(3) 0.005(3)
N81 0.030(3) 0.048(4) 0.052(4) -0.015(3) 0.007(3) 0.006(3)
C82 0.024(3) 0.047(4) 0.046(4) -0.014(3) 0.004(3) 0.003(3)
N83 0.033(3) 0.046(3) 0.052(4) -0.004(3) 0.017(3) 0.007(3)
C83A 0.025(3) 0.068(5) 0.058(5) -0.015(4) 0.016(3) 0.005(3)
C84 0.036(4) 0.053(5) 0.070(6) -0.017(4) 0.021(4) 0.011(3)
O84 0.048(3) 0.062(4) 0.080(4) -0.026(3) 0.020(3) -0.002(3)
C841 0.064(6) 0.071(6) 0.083(7) -0.029(5) 0.022(5) -0.011(5)
C842 0.077(7) 0.070(7) 0.087(7) -0.021(6) 0.033(6) -0.009(5)
C843 0.095(9) 0.076(7) 0.111(9) -0.029(7) 0.043(7) -0.023(6)
C85 0.040(4) 0.089(7) 0.060(6) -0.031(5) 0.009(4) 0.007(4)
C86 0.047(5) 0.099(8) 0.064(6) -0.032(5) 0.009(4) 0.024(5)
C87 0.047(5) 0.087(7) 0.053(5) -0.027(5) 0.005(4) 0.018(5)
O87 0.097(5) 0.092(5) 0.061(4) -0.016(4) -0.014(4) 0.057(5)
C871 0.146(14) 0.143(13) 0.073(8) -0.029(8) -0.030(8) 0.066(11)
C8 0.040(4) 0.052(5) 0.068(5) 0.001(4) 0.019(4) 0.009(3)
N101 0.22(3) 0.123(17) 0.102(15) -0.047(13) 0.040(15) -0.075(18)
C101 0.107(15) 0.086(14) 0.084(13) -0.016(10) 0.014(11) -0.037(12)
C102 0.142(13) 0.077(8) 0.079(8) -0.011(6) 0.001(8) -0.004(8)
N201 0.09(2) 0.13(3) 0.09(2) 0.005(18) 0.024(16) 0.010(18)
C201 0.081(18) 0.058(15) 0.051(15) -0.009(11) 0.001(13) 0.024(13)
C202 0.142(13) 0.077(8) 0.079(8) -0.011(6) 0.001(8) -0.004(8)

loop_
_atom_type_symbol
_atom_type_description
_atom_type_scat_dispersion_real
_atom_type_scat_dispersion_imag
_atom_type_scat_source
C C 0.0181 0.0091 'International Tables Vol C Tables 4.2.6.8 and 6.1.1.4'
H H 0 0 'International Tables Vol C Tables 4.2.6.8 and 6.1.1.4'
N N 0.0311 0.018 'International Tables Vol C Tables 4.2.6.8 and 6.1.1.4'
O O 0.0492 0.0322 'International Tables Vol C Tables 4.2.6.8 and 6.1.1.4'
Br Br -0.6763 1.2805 'International Tables Vol C Tables 4.2.6.8 and 6.1.1.4'
Ag Ag 0.1306 4.282 'International Tables Vol C Tables 4.2.6.8 and 6.1.1.4'

loop_
_geom_angle_atom_site_label_1
_geom_angle_atom_site_label_2
_geom_angle_atom_site_label_3
_geom_angle
Br4 Ag0 Br3 144.13(4)
Br4 Ag0 Br2 109.63(4)
Br3 Ag0 Br2 99.68(3)
Br4 Ag0 Br1 104.78(3)
Br3 Ag0 Br1 90.56(3)
Br2 Ag0 Br1 98.26(3)
C22 Ag1 C42 149.5(3)
C22 Ag1 Br4 106.81(19)
C42 Ag1 Br4 103.72(19)
C62 Ag2 Br2 143.7(2)
C62 Ag2 Br1 112.0(2)
Br2 Ag2 Br1 103.57(3)
C82 Ag3 Br1 160.09(18)
C82 Ag3 Br3 107.26(18)
Br1 Ag3 Br3 92.57(3)
Ag3 Br1 Ag2 68.91(3)
Ag3 Br1 Ag0 70.72(2)
Ag2 Br1 Ag0 71.80(3)
Ag2 Br2 Ag0 78.52(3)
Ag0 Br3 Ag3 69.89(2)
Ag0 Br4 Ag1 64.81(2)
N21 C1 H1A 109.5
N21 C1 H1B 109.5
H1A C1 H1B 109.5
N21 C1 H1C 109.5
H1A C1 H1C 109.5
H1B C1 H1C 109.5
C22 N21 C27A 112.3(6)
C22 N21 C1 122.1(7)
C27A N21 C1 125.5(7)
N21 C22 N23 103.8(6)
N21 C22 Ag1 134.5(6)
N23 C22 Ag1 121.7(5)
C23A N23 C22 111.9(6)
C23A N23 C2 126.9(6)
C22 N23 C2 121.1(6)
N23 C23A C27A 106.4(7)
N23 C23A C24 133.0(7)
C27A C23A C24 120.6(8)
O24 C24 C25 125.7(8)
O24 C24 C23A 117.1(7)
C25 C24 C23A 117.2(8)
C24 O24 C241 117.9(6)
O24 C241 C242 107.6(7)
O24 C241 H24A 110.2
C242 C241 H24A 110.2
O24 C241 H24B 110.2
C242 C241 H24B 110.2
H24A C241 H24B 108.5
C241 C242 C243 112.9(8)
C241 C242 H24C 109
C243 C242 H24C 109
C241 C242 H24D 109
C243 C242 H24D 109
H24C C242 H24D 107.8
C244 C243 C242 113.7(10)
C244 C243 H24E 108.8
C242 C243 H24E 108.8
C244 C243 H24F 108.8
C242 C243 H24F 108.8
H24E C243 H24F 107.7
C243 C244 H24G 109.5
C243 C244 H24H 109.5
H24G C244 H24H 109.5
C243 C244 H24I 109.5
H24G C244 H24I 109.5
H24H C244 H24I 109.5
C24 C25 C26 121.6(9)
C24 C25 H25 119.2
C26 C25 H25 119.2
C27 C26 C25 121.1(9)
C27 C26 H26 119.4
C25 C26 H26 119.4
C26 C27 O27 125.4(9)
C26 C27 C27A 118.2(9)
O27 C27 C27A 116.3(9)
C27 O27 C271 117.0(9)
O27 C271 C272 106.8(10)
O27 C271 H27A 110.4
C272 C271 H27A 110.4
O27 C271 H27B 110.4
C272 C271 H27B 110.4
H27A C271 H27B 108.6
C273 C272 C271 112.6(11)
C273 C272 H27C 109.1
C271 C272 H27C 109.1
C273 C272 H27D 109.1
C271 C272 H27D 109.1
H27C C272 H27D 107.8
C272 C273 C274 106.5(17)
C272 C273 C275 105(3)
C274 C273 C275 115(3)
C272 C273 H27E 110.4
C274 C273 H27E 110.4
C275 C273 H27E 109.6
C272 C273 H27F 110.4
C274 C273 H27F 110.4
H27E C273 H27F 108.6
C272 C273 H27J 110.7
C275 C273 H27J 110.7
C272 C273 H27K 110.7
C275 C273 H27K 110.8
H27J C273 H27K 108.8
C273 C274 H27G 109.5
C273 C274 H27H 109.5
H27G C274 H27H 109.5
C273 C274 H27I 109.5
H27G C274 H27I 109.5
H27H C274 H27I 109.5
C273 C275 H27L 109.5
C273 C275 H27M 109.5
H27L C275 H27M 109.5
C273 C275 H27N 109.5
H27L C275 H27N 109.5
H27M C275 H27N 109.5
N21 C27A C23A 105.6(7)
N21 C27A C27 133.1(8)
C23A C27A C27 121.3(8)
N23 C2 C32 113.4(6)
N23 C2 H2A 108.9
C32 C2 H2A 108.9
N23 C2 H2B 108.9
C32 C2 H2B 108.9
H2A C2 H2B 107.7
C32 C31 C36 118.9(7)
C32 C31 C3 124.3(6)
C36 C31 C3 116.8(7)
C31 C32 C33 119.1(7)
C31 C32 C2 124.5(6)
C33 C32 C2 116.3(7)
C34 C33 C32 120.7(8)
C34 C33 H33 119.7
C32 C33 H33 119.7
C35 C34 C33 119.8(8)
C35 C34 H34 120.1
C33 C34 H34 120.1
C36 C35 C34 120.1(7)
C36 C35 H35 119.9
C34 C35 H35 119.9
C35 C36 C31 121.3(8)
C35 C36 H36 119.3
C31 C36 H36 119.3
N41 C3 C31 111.9(6)
N41 C3 H3A 109.2
C31 C3 H3A 109.2
N41 C3 H3B 109.2
C31 C3 H3B 109.2
H3A C3 H3B 107.9
C42 N41 C47A 110.6(6)
C42 N41 C3 121.6(6)
C47A N41 C3 127.8(6)
N43 C42 N41 105.6(6)
N43 C42 Ag1 132.6(5)
N41 C42 Ag1 121.8(5)
C42 N43 C43A 112.2(6)
C42 N43 C4 122.7(6)
C43A N43 C4 125.1(6)
C44 C43A N43 132.5(7)
C44 C43A C47A 122.2(7)
N43 C43A C47A 105.3(6)
C45 C44 O44 125.8(8)
C45 C44 C43A 117.1(7)
O44 C44 C43A 117.0(7)
C44 O44 C441 117.2(7)
O44 C441 C442 106.8(9)
O44 C441 H44A 110.4
C442 C441 H44A 110.4
O44 C441 H44B 110.4
C442 C441 H44B 110.4
H44A C441 H44B 108.6
C441 C442 C443 111.8(11)
C441 C442 H44C 109.3
C443 C442 H44C 109.3
C441 C442 H44D 109.3
C443 C442 H44D 109.3
H44C C442 H44D 107.9
C444 C443 C442 123.7(19)
C442 C443 C445 97(2)
C444 C443 H44E 106.4
C442 C443 H44E 106.4
C444 C443 H44F 106.4
C442 C443 H44F 106.4
H44E C443 H44F 106.5
C442 C443 H44J 112.4
C445 C443 H44J 112.4
C442 C443 H44K 112.4
C445 C443 H44K 112.3
H44J C443 H44K 109.9
C443 C444 H44G 109.5
C443 C444 H44H 109.5
H44G C444 H44H 109.5
C443 C444 H44I 109.5
H44G C444 H44I 109.5
H44H C444 H44I 109.5
C443 C445 H44L 109.5
C443 C445 H44M 109.5
H44L C445 H44M 109.5
C443 C445 H44N 109.5
H44L C445 H44N 109.5
H44M C445 H44N 109.5
C44 C45 C46 121.5(8)
C44 C45 H45 119.3
C46 C45 H45 119.3
C47 C46 C45 121.9(8)
C47 C46 H46 119
C45 C46 H46 119
C46 C47 O47 125.9(7)
C46 C47 C47A 117.4(7)
O47 C47 C47A 116.6(7)
C47 O47 C471 116.0(6)
O47 C471 C472 106.5(7)
O47 C471 H47A 110.4
C472 C471 H47A 110.4
O47 C471 H47B 110.4
C472 C471 H47B 110.4
H47A C471 H47B 108.6
C475 C472 C473 113(2)
C475 C472 C471 119.9(15)
C473 C472 C471 112.9(13)
C473 C472 H47C 109
C471 C472 H47C 109
C473 C472 H47D 109
C471 C472 H47D 109
H47C C472 H47D 107.8
C475 C472 H47J 107.4
C471 C472 H47J 107.4
C475 C472 H47K 107.3
C471 C472 H47K 107.4
H47J C472 H47K 106.9
C472 C473 C474 104.5(19)
C474 C473 H47K 110.4
C472 C473 H47E 110.9
C474 C473 H47E 110.9
C472 C473 H47F 110.9
C474 C473 H47F 110.9
H47E C473 H47F 108.9
C473 C474 H47G 109.5
C473 C474 H47H 109.5
H47G C474 H47H 109.5
C473 C474 H47I 109.5
H47G C474 H47I 109.5
H47H C474 H47I 109.5
C472 C475 C476 113(2)
C472 C475 H47L 108.9
C476 C475 H47L 108.9
C472 C475 H47M 108.9
C476 C475 H47M 108.9
H47L C475 H47M 107.7
C475 C476 H47N 109.5
C475 C476 H47O 109.5
H47N C476 H47O 109.5
C475 C476 H47P 109.5
H47N C476 H47P 109.5
H47O C476 H47P 109.5
N41 C47A C43A 106.3(6)
N41 C47A C47 133.7(7)
C43A C47A C47 119.9(7)
N43 C4 H4A 109.5
N43 C4 H4B 109.5
H4A C4 H4B 109.5
N43 C4 H4C 109.5
H4A C4 H4C 109.5
H4B C4 H4C 109.5
N61 C5 H5A 109.5
N61 C5 H5B 109.5
H5A C5 H5B 109.5
N61 C5 H5C 109.5
H5A C5 H5C 109.5
H5B C5 H5C 109.5
C62 N61 C67A 109.6(7)
C62 N61 C5 124.7(7)
C67A N61 C5 125.7(6)
N61 C62 N63 106.7(6)
N61 C62 Ag2 126.1(6)
N63 C62 Ag2 126.6(5)
C62 N63 C63A 110.2(6)
C62 N63 C6 122.0(6)
C63A N63 C6 126.3(7)
C67A C63A N63 106.0(7)
C67A C63A C64 122.4(7)
N63 C63A C64 131.4(8)
O64 C64 C65 127.0(8)
O64 C64 C63A 117.9(7)
C65 C64 C63A 115.1(9)
C64 O64 C641 117.5(7)
O64 C641 C642 106.5(9)
O64 C641 H64A 110.4
C642 C641 H64A 110.4
O64 C641 H64B 110.4
C642 C641 H64B 110.4
H64A C641 H64B 108.6
C645 C642 C641 136(2)
C643 C642 C641 121.0(16)
C643 C642 H64C 107.1
C641 C642 H64C 107.1
C645 C642 H64D 105.4
C643 C642 H64D 107.1
C641 C642 H64D 107.1
H64C C642 H64D 106.8
C645 C642 H64J 103
C641 C642 H64J 103.1
C645 C642 H64K 103
C641 C642 H64K 103.1
H64J C642 H64K 105.1
C642 C643 C644 118.2(19)
C642 C643 H64E 107.8
C644 C643 H64E 107.8
C642 C643 H64F 107.8
C644 C643 H64F 107.8
H64E C643 H64F 107.1
C643 C644 H64N 109.5
C643 C644 H64O 109.5
H64N C644 H64O 109.5
C643 C644 H64P 109.5
H64N C644 H64P 109.5
H64O C644 H64P 109.5
C642 C645 C646 116(3)
C642 C645 H64L 108.2
C646 C645 H64L 108.2
C642 C645 H64M 108.2
C646 C645 H64M 108.2
H64L C645 H64M 107.4
C645 C646 H64G 109.5
C645 C646 H64H 109.5
H64G C646 H64H 109.5
C645 C646 H64I 109.5
H64G C646 H64I 109.5
H64H C646 H64I 109.5
C66 C65 C64 122.6(8)
C66 C65 H65 118.7
C64 C65 H65 118.7
C67 C66 C65 122.2(8)
C67 C66 H66 118.9
C65 C66 H66 118.9
O67 C67 C66 127.3(8)
O67 C67 C67A 116.8(8)
C66 C67 C67A 115.7(9)
C67 O67 C671 116.7(8)
O67 C671 C672 107.0(9)
O67 C671 H67A 110.3
C672 C671 H67A 110.3
O67 C671 H67B 110.3
C672 C671 H67B 110.3
H67A C671 H67B 108.6
C675 C672 C671 117.0(15)
C675 C672 C673 106.1(19)
C671 C672 C673 112.7(12)
C671 C672 H67C 109.1
C673 C672 H67C 109.1
C671 C672 H67D 109.1
C673 C672 H67D 109.1
H67C C672 H67D 107.8
C675 C672 H67J 108
C671 C672 H67J 108
C673 C672 H67J 104.2
C675 C672 H67K 108.1
C671 C672 H67K 108.1
H67J C672 H67K 107.3
C674 C673 C672 109.9(18)
C674 C673 H67E 109.7
C672 C673 H67E 109.7
C674 C673 H67F 109.7
C672 C673 H67F 109.7
C673 C674 H67G 109.5
C673 C674 H67H 109.5
H67G C674 H67H 109.5
C673 C674 H67I 109.5
H67G C674 H67I 109.5
H67H C674 H67I 109.5
C672 C675 C676 117(3)
C672 C675 H67L 108.2
C676 C675 H67L 108.2
C672 C675 H67M 108.1
C676 C675 H67M 108.1
H67L C675 H67M 107.3
C675 C676 H67N 109.5
C675 C676 H67O 109.5
H67N C676 H67O 109.5
C675 C676 H67P 109.5
H67N C676 H67P 109.5
H67O C676 H67P 109.5
C63A C67A N61 107.5(6)
C63A C67A C67 121.9(8)
N61 C67A C67 130.7(9)
N63 C6 C72 110.1(6)
N63 C6 H6A 109.6
C72 C6 H6A 109.6
N63 C6 H6B 109.6
C72 C6 H6B 109.6
H6A C6 H6B 108.2
C76 C71 C72 118.2(7)
C76 C71 C7 121.2(7)
C72 C71 C7 120.5(7)
C73 C72 C71 118.8(8)
C73 C72 C6 119.5(7)
C71 C72 C6 121.7(7)
C74 C73 C72 121.4(8)
C74 C73 H73 119.3
C72 C73 H73 119.3
C75 C74 C73 120.1(8)
C75 C74 H74 119.9
C73 C74 H74 119.9
C74 C75 C76 120.1(8)
C74 C75 H75 119.9
C76 C75 H75 119.9
C75 C76 C71 121.2(7)
C75 C76 H76 119.4
C71 C76 H76 119.4
N81 C7 C71 113.3(6)
N81 C7 H7A 108.9
C71 C7 H7A 108.9
N81 C7 H7B 108.9
C71 C7 H7B 108.9
H7A C7 H7B 107.7
C82 N81 C87A 112.3(6)
C82 N81 C7 123.4(6)
C87A N81 C7 124.0(7)
N81 C82 N83 104.7(6)
N81 C82 Ag3 126.3(5)
N83 C82 Ag3 128.3(5)
C82 N83 C83A 110.7(7)
C82 N83 C8 122.8(7)
C83A N83 C8 126.4(7)
C87A C83A N83 107.4(7)
C87A C83A C84 120.5(8)
N83 C83A C84 132.1(8)
O84 C84 C85 128.1(8)
O84 C84 C83A 116.5(8)
C85 C84 C83A 115.4(9)
C84 O84 C841 114.6(8)
O84 C841 C842 107.9(9)
O84 C841 H84A 110.1
C842 C841 H84A 110.1
O84 C841 H84B 110.1
C842 C841 H84B 110.1
H84A C841 H84B 108.4
C841 C842 C843 114.6(9)
C841 C842 H84C 108.6
C843 C842 H84C 108.6
C841 C842 H84D 108.6
C843 C842 H84D 108.6
H84C C842 H84D 107.6
C845 C843 C842 111(2)
C844 C843 C842 118.4(13)
C844 C843 H84E 107.7
C842 C843 H84E 107.7
C844 C843 H84F 107.7
C842 C843 H84F 107.7
H84E C843 H84F 107.1
C845 C843 H84J 109.5
C844 C843 H84J 108.8
C842 C843 H84J 109.4
C845 C843 H84K 109.4
C842 C843 H84K 109.4
H84J C843 H84K 108
C843 C844 H84G 109.5
C843 C844 H84H 109.5
H84G C844 H84H 109.5
C843 C844 H84I 109.5
H84G C844 H84I 109.5
H84H C844 H84I 109.5
C843 C845 H84L 109.5
C843 C845 H84M 109.5
H84L C845 H84M 109.5
C843 C845 H84N 109.5
H84L C845 H84N 109.5
H84M C845 H84N 109.5
C84 C85 C86 124.1(9)
C84 C85 H85 117.9
C86 C85 H85 117.9
C85 C86 C87 121.2(10)
C85 C86 H86 119.4
C87 C86 H86 119.4
O87 C87 C86 125.3(9)
O87 C87 C87A 119.0(8)
C86 C87 C87A 115.7(9)
C87 O87 C871 117.1(10)
C872 C871 O87 123.7(19)
O87 C871 C875 108(2)
C872 C871 H87A 106.2
O87 C871 H87A 106.4
C872 C871 H87B 106.5
O87 C871 H87B 106.4
H87A C871 H87B 106.5
O87 C871 H87J 110.3
C875 C871 H87J 110.1
O87 C871 H87K 110.1
C875 C871 H87K 110.2
H87J C871 H87K 108.5
C871 C872 C873 105(2)
C871 C872 H87C 110.7
C873 C872 H87C 110.7
C871 C872 H87D 111
C873 C872 H87D 111
H87C C872 H87D 108.9
C874 C873 C872 103(2)
C874 C873 H87E 111.1
C872 C873 H87E 111.1
C874 C873 H87F 111.1
C872 C873 H87F 110.9
H87E C873 H87F 109
C873 C874 H87G 109.4
C873 C874 H87H 109.5
H87G C874 H87H 109.5
C873 C874 H87I 109.5
H87G C874 H87I 109.5
H87H C874 H87I 109.5
C876 C875 C871 115(2)
C876 C875 H87L 108.4
C871 C875 H87L 108.4
C876 C875 H87M 108.5
C871 C875 H87M 108.4
H87L C875 H87M 107.5
C877 C876 C875 115(3)
C877 C876 H87N 108.5
C875 C876 H87N 108.5
C877 C876 H87O 108.5
C875 C876 H87O 108.5
H87N C876 H87O 107.5
C876 C877 H87P 109.5
C876 C877 H87Q 109.5
H87P C877 H87Q 109.5
C876 C877 H87R 109.5
H87P C877 H87R 109.5
H87Q C877 H87R 109.5
C83A C87A C87 123.0(8)
C83A C87A N81 104.9(7)
C87 C87A N81 132.0(8)
N83 C8 H8A 109.5
N83 C8 H8B 109.5
H8A C8 H8B 109.5
N83 C8 H8C 109.5
H8A C8 H8C 109.5
H8B C8 H8C 109.5
N101 C101 C102 173(3)
C101 C102 H10A 109.5
C101 C102 H10B 109.5
H10A C102 H10B 109.5
C101 C102 H10C 109.5
H10A C102 H10C 109.5
H10B C102 H10C 109.5

loop_
_geom_bond_atom_site_label_1
_geom_bond_atom_site_label_2
_geom_bond_distance
Ag0 Br4 2.5962(11)
Ag0 Br3 2.6484(10)
Ag0 Br2 2.7755(11)
Ag0 Br1 2.9080(10)
Ag1 C22 2.092(8)
Ag1 C42 2.120(7)
Ag1 Br4 2.9386(9)
Ag2 C62 2.142(7)
Ag2 Br2 2.5841(9)
Ag2 Br1 2.8819(11)
Ag3 C82 2.121(7)
Ag3 Br1 2.5666(10)
Ag3 Br3 2.8929(9)
C1 N21 1.462(10)
C1 H1A 0.98
C1 H1B 0.98
C1 H1C 0.98
N21 C22 1.362(9)
N21 C27A 1.386(11)
C22 N23 1.383(9)
N23 C23A 1.373(10)
N23 C2 1.483(9)
C23A C27A 1.401(11)
C23A C24 1.419(12)
C24 O24 1.345(10)
C24 C25 1.376(12)
O24 C241 1.435(10)
C241 C242 1.483(13)
C241 H24A 0.99
C241 H24B 0.99
C242 C243 1.516(12)
C242 H24C 0.99
C242 H24D 0.99
C243 C244 1.478(17)
C243 H24E 0.99
C243 H24F 0.99
C244 H24G 0.98
C244 H24H 0.98
C244 H24I 0.98
C25 C26 1.427(14)
C25 H25 0.95
C26 C27 1.358(15)
C26 H26 0.95
C27 O27 1.382(11)
C27 C27A 1.402(12)
O27 C271 1.439(13)
C271 C272 1.522(17)
C271 H27A 0.99
C271 H27B 0.99
C272 C273 1.448(18)
C272 H27C 0.99
C272 H27D 0.99
C273 C274 1.62(3)
C273 C275 1.62(3)
C273 H27E 0.99
C273 H27F 0.99
C273 H27J 0.99
C273 H27K 0.99
C274 H27J 0.6394
C274 H27G 0.98
C274 H27H 0.98
C274 H27I 0.98
C275 H27L 0.98
C275 H27M 0.98
C275 H27N 0.98
C2 C32 1.527(10)
C2 H2A 0.99
C2 H2B 0.99
C31 C32 1.388(11)
C31 C36 1.396(10)
C31 C3 1.506(10)
C32 C33 1.399(10)
C33 C34 1.382(11)
C33 H33 0.95
C34 C35 1.371(13)
C34 H34 0.95
C35 C36 1.366(12)
C35 H35 0.95
C36 H36 0.95
C3 N41 1.475(10)
C3 H3A 0.99
C3 H3B 0.99
N41 C42 1.368(9)
N41 C47A 1.391(10)
C42 N43 1.336(10)
N43 C43A 1.394(10)
N43 C4 1.469(9)
C43A C44 1.392(11)
C43A C47A 1.395(10)
C44 C45 1.370(11)
C44 O44 1.375(9)
O44 C441 1.434(11)
C441 C442 1.497(15)
C441 H44A 0.99
C441 H44B 0.99
C442 C443 1.61(2)
C442 H44C 0.99
C442 H44D 0.99
C443 C444 1.48(2)
C443 C445 1.62(3)
C443 H44E 0.99
C443 H44F 0.99
C443 H44J 0.99
C443 H44K 0.99
C444 H44G 0.98
C444 H44H 0.98
C444 H44I 0.98
C445 H44L 0.98
C445 H44M 0.98
C445 H44N 0.98
C45 C46 1.403(11)
C45 H45 0.95
C46 C47 1.365(11)
C46 H46 0.95
C47 O47 1.380(9)
C47 C47A 1.415(10)
O47 C471 1.438(9)
C471 C472 1.549(14)
C471 H47A 0.99
C471 H47B 0.99
C472 C475 1.42(2)
C472 C473 1.43(2)
C472 H47C 0.99
C472 H47D 0.99
C472 H47J 0.99
C472 H47K 0.99
C473 C474 1.55(2)
C473 H47K 0.5347
C473 H47E 0.99
C473 H47F 0.99
C474 H47G 0.98
C474 H47H 0.98
C474 H47I 0.98
C475 C476 1.56(3)
C475 H47L 0.99
C475 H47M 0.99
C476 H47N 0.98
C476 H47O 0.98
C476 H47P 0.98
C4 H4A 0.98
C4 H4B 0.98
C4 H4C 0.98
C5 N61 1.445(11)
C5 H5A 0.98
C5 H5B 0.98
C5 H5C 0.98
N61 C62 1.342(9)
N61 C67A 1.397(10)
C62 N63 1.351(10)
N63 C63A 1.397(9)
N63 C6 1.480(10)
C63A C67A 1.354(12)
C63A C64 1.424(12)
C64 O64 1.351(11)
C64 C65 1.391(11)
O64 C641 1.457(11)
C641 C642 1.484(17)
C641 H64A 0.99
C641 H64B 0.99
C642 C645 1.31(3)
C642 C643 1.45(2)
C642 H64C 0.99
C642 H64D 0.99
C642 H64J 0.99
C642 H64K 0.99
C643 C644 1.49(2)
C643 H64K 0.7594
C643 H64E 0.99
C643 H64F 0.99
C644 H64N 0.98
C644 H64O 0.98
C644 H64P 0.98
C645 C646 1.55(3)
C645 H64L 0.99
C645 H64M 0.99
C646 H64G 0.98
C646 H64H 0.98
C646 H64I 0.98
C65 C66 1.384(14)
C65 H65 0.95
C66 C67 1.383(14)
C66 H66 0.95
C67 O67 1.353(12)
C67 C67A 1.426(10)
O67 C671 1.443(10)
C671 C672 1.481(16)
C671 H67A 0.99
C671 H67B 0.99
C672 C675 1.46(3)
C672 C673 1.50(2)
C672 H67C 0.99
C672 H67D 0.99
C672 H67J 0.99
C672 H67K 0.99
C673 C674 1.49(2)
C673 H67K 0.5194
C673 H67E 0.99
C673 H67F 0.99
C674 H67G 0.98
C674 H67H 0.98
C674 H67I 0.98
C675 C676 1.49(3)
C675 H67L 0.99
C675 H67M 0.99
C676 H67N 0.98
C676 H67O 0.98
C676 H67P 0.98
C6 C72 1.527(11)
C6 H6A 0.99
C6 H6B 0.99
C71 C76 1.394(11)
C71 C72 1.412(10)
C71 C7 1.509(9)
C72 C73 1.386(11)
C73 C74 1.379(13)
C73 H73 0.95
C74 C75 1.354(13)
C74 H74 0.95
C75 C76 1.383(10)
C75 H75 0.95
C76 H76 0.95
C7 N81 1.458(9)
C7 H7A 0.99
C7 H7B 0.99
N81 C82 1.343(10)
N81 C87A 1.404(10)
C82 N83 1.376(9)
N83 C83A 1.385(10)
N83 C8 1.437(10)
C83A C87A 1.376(12)
C83A C84 1.438(12)
C84 O84 1.355(11)
C84 C85 1.360(13)
O84 C841 1.458(11)
C841 C842 1.471(16)
C841 H84A 0.99
C841 H84B 0.99
C842 C843 1.509(15)
C842 H84C 0.99
C842 H84D 0.99
C843 C845 1.35(4)
C843 C844 1.50(2)
C843 H84E 0.99
C843 H84F 0.99
C843 H84J 0.99
C843 H84K 0.99
C844 H84K 0.5572
C844 H84G 0.98
C844 H84H 0.98
C844 H84I 0.98
C845 H84L 0.98
C845 H84M 0.98
C845 H84N 0.98
C85 C86 1.385(15)
C85 H85 0.95
C86 C87 1.390(11)
C86 H86 0.95
C87 O87 1.331(12)
C87 C87A 1.404(12)
O87 C871 1.429(14)
C871 C872 1.33(2)
C871 C875 1.60(3)
C871 H87A 0.99
C871 H87B 0.99
C871 H87J 0.99
C871 H87K 0.99
C872 C873 1.59(3)
C872 H87C 0.99
C872 H87D 0.99
C873 C874 1.43(3)
C873 H87E 0.99
C873 H87F 0.99
C874 H87G 0.98
C874 H87H 0.98
C874 H87I 0.98
C875 C876 1.54(3)
C875 H87L 0.99
C875 H87M 0.99
C876 C877 1.50(3)
C876 H87N 0.99
C876 H87O 0.99
C877 H87P 0.98
C877 H87Q 0.98
C877 H87R 0.98
C8 H8A 0.98
C8 H8B 0.98
C8 H8C 0.98
N101 C101 1.13(3)
C101 C102 1.40(2)
C102 H10A 0.98
C102 H10B 0.98
C102 H10C 0.98
N201 C201 1.16(4)

loop_
_platon_squeeze_void_nr
_platon_squeeze_void_average_x
_platon_squeeze_void_average_y
_platon_squeeze_void_average_z
_platon_squeeze_void_volume
_platon_squeeze_void_count_electrons
_platon_squeeze_void_content
1 0.000 0.500 0.500 248 42 ' '
2 0.500 1.000 1.000 248 44 ' '
